data_1561682
loop_
_publ_author_name
'Wang, Lusha'
'Dong, Baichuan'
'Xu, Xinxin'
'Wang, Yi'

_publ_section_title
;
 Molybdophosphate derived MoP based electrocatalyst as cathode for Sn--H+
 battery to generate H2 and electricity simultaneously
;
_journal_name_full 'Journal of Solid State Chemistry'
_journal_page_first 602
_journal_page_last 610
_journal_paper_doi 10.1016/j.jssc.2019.07.017
_journal_volume 277
_journal_year 2019
_chemical_formula_moiety 'C144 H112 Mo12 N12 O86 P12 Zn11, 7(H2 O), 2(O0.75)'
_chemical_formula_sum 'C144 H126 Mo12 N12 O94.5 P12 Zn11'
_chemical_formula_weight 5778.55
_space_group_crystal_system triclinic
_space_group_IT_number 2
_space_group_name_Hall '-P 1'
_space_group_name_H-M_alt 'P -1'
_atom_sites_solution_hydrogens mixed
_cell_angle_alpha 75.265(2)
_cell_angle_beta 82.738(2)
_cell_angle_gamma 62.625(2)
_cell_formula_units_Z 1
_cell_length_a 15.5443(10)
_cell_length_b 16.3850(10)
_cell_length_c 21.9653(14)
_cell_measurement_reflns_used 9558
_cell_measurement_temperature 293(2)
_cell_measurement_theta_max 27.500
_cell_measurement_theta_min 2.971
_cell_volume 4804.3(5)
_computing_cell_refinement 'SAINT V8.38A (?, 2016)'
_computing_data_reduction 'SAINT V8.38A (?, 2016)'
_computing_molecular_graphics 'Olex2 (Dolomanov et al., 2009)'
_computing_publication_material 'Olex2 (Dolomanov et al., 2009)'
_computing_structure_refinement 'ShelXL (Sheldrick, 2015)'
_computing_structure_solution 'SHELXS-97 (Sheldrick, 1990)'
_diffrn_ambient_temperature 293(2)
_diffrn_measured_fraction_theta_full 0.996
_diffrn_measured_fraction_theta_max 0.992
_diffrn_measurement_device_type 'CCD area detector'
_diffrn_measurement_method 'phi and omega scans'
_diffrn_radiation_monochromator graphite
_diffrn_radiation_type MoK\a
_diffrn_radiation_wavelength 0.71073
_diffrn_reflns_av_R_equivalents 0.0360
_diffrn_reflns_av_unetI/netI 0.0432
_diffrn_reflns_Laue_measured_fraction_full 0.996
_diffrn_reflns_Laue_measured_fraction_max 0.992
_diffrn_reflns_limit_h_max 20
_diffrn_reflns_limit_h_min -20
_diffrn_reflns_limit_k_max 21
_diffrn_reflns_limit_k_min -21
_diffrn_reflns_limit_l_max 28
_diffrn_reflns_limit_l_min -28
_diffrn_reflns_number 76476
_diffrn_reflns_point_group_measured_fraction_full 0.996
_diffrn_reflns_point_group_measured_fraction_max 0.992
_diffrn_reflns_theta_full 25.242
_diffrn_reflns_theta_max 27.560
_diffrn_reflns_theta_min 2.940
_exptl_absorpt_coefficient_mu 2.298
_exptl_absorpt_correction_T_max 0.7456
_exptl_absorpt_correction_T_min 0.5610
_exptl_absorpt_correction_type multi-scan
_exptl_absorpt_process_details
'SADABS-2016/2 (Bruker,2016/2) was used for absorption correction. wR2(int) was 0.1043 before and 0.0507 after correction. The Ratio of minimum to maximum transmission is 0.7524. The \l/2 correction factor is Not present.'
_exptl_crystal_colour colourless
_exptl_crystal_colour_primary colourless
_exptl_crystal_density_diffrn 1.997
_exptl_crystal_density_method 'not measured'
_exptl_crystal_description block
_exptl_crystal_F_000 2844
_exptl_crystal_size_max 0.301
_exptl_crystal_size_mid 0.216
_exptl_crystal_size_min 0.115
_refine_diff_density_max 1.505
_refine_diff_density_min -0.892
_refine_diff_density_rms 0.113
_refine_ls_extinction_coef .
_refine_ls_extinction_method none
_refine_ls_goodness_of_fit_ref 1.022
_refine_ls_hydrogen_treatment constr
_refine_ls_matrix_type full
_refine_ls_number_parameters 1313
_refine_ls_number_reflns 22036
_refine_ls_number_restraints 193
_refine_ls_restrained_S_all 1.026
_refine_ls_R_factor_all 0.0468
_refine_ls_R_factor_gt 0.0313
_refine_ls_shift/su_max 0.003
_refine_ls_shift/su_mean 0.000
_refine_ls_structure_factor_coef Fsqd
_refine_ls_weighting_details 'w=1/[\s^2^(Fo^2^)+(0.0309P)^2^+7.0014P] where P=(Fo^2^+2Fc^2^)/3'
_refine_ls_weighting_scheme calc
_refine_ls_wR_factor_gt 0.0693
_refine_ls_wR_factor_ref 0.0744
_reflns_Friedel_coverage 0.000
_reflns_Friedel_fraction_full .
_reflns_Friedel_fraction_max .
_reflns_number_gt 17889
_reflns_number_total 22036
_reflns_threshold_expression 'I > 2\s(I)'
_cod_data_source_file yjssc_20856_ZnP4Mo6_mmc2.cif
_cod_data_source_block 15a
_cod_original_formula_sum 'C144 H126 Mo12 N12 O94.50 P12 Zn11'
_cod_database_code 1561682
_shelx_space_group_comment
;
The symmetry employed for this shelxl refinement is uniquely defined
by the following loop, which should always be used as a source of
symmetry information in preference to the above space-group names.
They are only intended as comments.
;
_olex2_refinement_description
;
1. Fixed Uiso
 At 1.2 times of:
  All C(H) groups
 At 1.5 times of:
  All O(H,H) groups
2. Uiso/Uaniso restraints and constraints
C37 \\sim C38 \\sim C39 \\sim C40 \\sim C41 \\sim C42 \\sim C37A \\sim C38A
\\sim C39A \\sim C40A \\sim C41A \\sim C42A: within 2A with sigma of 0.01 and
sigma for terminal atoms of 0.01
Uanis(C13) = Uanis(C18) = Uanis(C17) = Uanis(C16) = Uanis(C15) = Uanis(C14) =
Uanis(C13A) = Uanis(C18A) = Uanis(C17A) = Uanis(C16A) = Uanis(C15A) =
Uanis(C14A)
3. Others
 Fixed Sof: C13(0.5) C18(0.5) H18(0.5) C17(0.5) H17(0.5) C16(0.5) H16(0.5)
 C15(0.5) H15(0.5) C14(0.5) H14(0.5) C37(0.5) C38(0.5) H38(0.5) C39(0.5)
 H39(0.5) C40(0.5) H40(0.5) C41(0.5) H41(0.5) C42(0.5) H42(0.5) O3W(0.5)
 H3WA(0.5) H3WB(0.5) C37A(0.5) C38A(0.5) H38A(0.5) C39A(0.5) H39A(0.5)
 C40A(0.5) H40A(0.5) C41A(0.5) H41A(0.5) C42A(0.5) H42A(0.5) C13A(0.5)
 C18A(0.5) H18A(0.5) C17A(0.5) H17A(0.5) C16A(0.5) H16A(0.5) C15A(0.5)
 H15A(0.5) C14A(0.5) H14A(0.5) O5W(0.5) O6W(0.25)
4.a Free rotating group:
 O0AA(H0AA,H0AB), O4W(H4WA,H4WB), O3W(H3WA,H3WB), O1W(H1WA,H1WB)
4.b Rotating group:
 O3(H3A,H3B), O4(H4A,H4B), O6(H6A,H6B), O12(H12A,H12B)
4.c Aromatic/amide H refined with riding coordinates:
 C1(H1), C2(H2), C5(H5), C6(H6), C9(H9), C10(H10), C18(H18), C17(H17),
 C16(H16), C15(H15), C14(H14), C20(H20), C21(H21), C22(H22), C23(H23), C24(H24),
  C25(H25), C26(H26), C29(H29), C30(H30), C33(H33), C34(H34), C38(H38),
 C39(H39), C40(H40), C41(H41), C42(H42), C44(H44), C45(H45), C46(H46), C47(H47),
  C48(H48), C49(H49), C50(H50), C53(H53), C54(H54), C57(H57), C58(H58),
 C62(H62), C63(H63), C64(H64), C65(H65), C66(H66), C68(H68), C69(H69), C70(H70),
  C71(H71), C72(H72), C38A(H38A), C39A(H39A), C40A(H40A), C41A(H41A),
 C42A(H42A), C18A(H18A), C17A(H17A), C16A(H16A), C15A(H15A), C14A(H14A)
4.d Fitted hexagon refined as free rotating group:
 C13(C18,C17,C16,C15,C14), C37(C38,C39,C40,C41,C42), C37A(C38A,C39A,C40A,C41A,
 C42A), C13A(C18A,C17A,C16A,C15A,C14A)
;
_olex2_submission_special_instructions 'No special instructions were received'

loop_
_space_group_symop_operation_xyz
'x, y, z'
'-x, -y, -z'

loop_
_atom_site_label
_atom_site_type_symbol
_atom_site_fract_x
_atom_site_fract_y
_atom_site_fract_z
_atom_site_U_iso_or_equiv
_atom_site_adp_type
_atom_site_occupancy
_atom_site_site_symmetry_order
_atom_site_calc_flag
_atom_site_refinement_flags_posn
_atom_site_refinement_flags_adp
_atom_site_refinement_flags_occupancy
_atom_site_disorder_assembly
_atom_site_disorder_group
Mo1 Mo 1.25632(2) -0.02115(2) -0.04282(2) 0.01161(6) Uani 1 1 d . . . . .
Zn1 Zn 1.0000 0.0000 0.0000 0.01339(11) Uani 1 2 d S T P . .
P1 P 1.22685(5) -0.21884(5) -0.03196(4) 0.00967(15) Uani 1 1 d . . . . .
O1 O 1.21502(18) -0.15053(18) -0.30197(11) 0.0286(6) Uani 1 1 d . . . . .
O0AA O 0.5762(2) -0.0873(2) -0.04303(18) 0.0546(9) Uani 1 1 d . . . . .
H0AA H 0.6115 -0.1306 -0.0135 0.082 Uiso 1 1 d G . . . .
H0AB H 0.5195 -0.0834 -0.0391 0.082 Uiso 1 1 d G . . . .
N1 N 1.3212(2) -0.6360(2) 0.17591(13) 0.0208(6) Uani 1 1 d . . . . .
C1 C 1.3406(3) -0.5727(3) 0.18965(18) 0.0307(9) Uani 1 1 d . . . . .
H1 H 1.3274 -0.5169 0.1597 0.037 Uiso 1 1 calc R . . . .
P2 P 1.43060(6) -0.15019(6) 0.06023(4) 0.01580(17) Uani 1 1 d . . . . .
O2 O 1.42809(19) -0.07429(17) 0.09256(12) 0.0283(6) Uani 1 1 d . . . . .
O4W O 0.9289(4) -0.0134(4) 0.3581(3) 0.126(2) Uani 1 1 d . . . . .
H4WA H 0.9673 -0.0348 0.3287 0.189 Uiso 1 1 d G . . . .
H4WB H 0.8799 0.0335 0.3392 0.189 Uiso 1 1 d G . . . .
Mo2 Mo 1.22111(2) -0.14901(2) 0.10537(2) 0.01114(6) Uani 1 1 d . . . . .
Zn2 Zn 1.26560(3) -0.63021(3) 0.09060(2) 0.01845(9) Uani 1 1 d . . . . .
N2 N 1.2759(2) -0.76101(19) 0.14784(13) 0.0210(6) Uani 1 1 d . . . . .
C2 C 1.3800(3) -0.5850(3) 0.24685(19) 0.0383(10) Uani 1 1 d . . . . .
H2 H 1.3922 -0.5379 0.2544 0.046 Uiso 1 1 calc R . . . .
Mo3 Mo 1.17467(2) -0.01226(2) -0.14205(2) 0.01214(6) Uani 1 1 d . . . . .
Zn3 Zn 1.32513(3) -0.43413(2) -0.00482(2) 0.01651(8) Uani 1 1 d . . . . .
P3 P 1.21393(6) -0.16491(6) -0.22854(4) 0.01787(18) Uani 1 1 d . . . . .
O3 O 1.40813(16) -0.68406(16) 0.04570(11) 0.0223(5) Uani 1 1 d . . . . .
H3A H 1.4591 -0.7175 0.0740 0.033 Uiso 1 1 d GR . . . .
H3B H 1.4245 -0.6370 0.0228 0.033 Uiso 1 1 d GR . . . .
C3 C 1.4010(3) -0.6671(3) 0.29220(19) 0.0348(9) Uani 1 1 d . . . . .
N3 N 1.0004(2) -0.3878(2) -0.20484(13) 0.0228(6) Uani 1 1 d . . . . .
Zn4 Zn 1.37927(3) -0.31170(3) -0.13359(2) 0.02078(9) Uani 1 1 d . . . . .
Mo4 Mo 1.11607(2) -0.23796(2) 0.11640(2) 0.01076(6) Uani 1 1 d . . . . .
P4 P 1.14340(5) -0.43253(5) 0.07846(4) 0.01079(15) Uani 1 1 d . . . . .
C4 C 1.3817(3) -0.7364(3) 0.27834(17) 0.0273(8) Uani 1 1 d . . . . .
N4 N 1.0512(2) -0.5673(2) -0.20289(13) 0.0217(6) Uani 1 1 d . . . . .
O4 O 0.98953(17) -0.41227(18) -0.06565(11) 0.0261(6) Uani 1 1 d . . . . .
H4A H 0.9344 -0.4021 -0.0467 0.039 Uiso 1 1 d GR . . . .
H4B H 1.0195 -0.4118 -0.0369 0.039 Uiso 1 1 d GR . . . .
Mo5 Mo 1.00940(2) -0.22807(2) -0.01806(2) 0.01063(6) Uani 1 1 d . . . . .
P5 P 1.49443(6) -0.53931(6) -0.08707(4) 0.01494(17) Uani 1 1 d . . . . .
C5 C 1.4048(3) -0.8263(3) 0.31955(19) 0.0405(11) Uani 1 1 d . . . . .
H5 H 1.4332 -0.8406 0.3581 0.049 Uiso 1 1 calc R . . . .
O5 O 1.11780(17) -0.61026(18) -0.07608(12) 0.0269(6) Uani 1 1 d . . . . .
Zn5 Zn 1.01774(3) -0.49961(3) -0.12606(2) 0.01634(8) Uani 1 1 d . . . . .
N5 N 1.3450(2) -0.5585(2) -0.21706(14) 0.0273(7) Uani 1 1 d . . . . .
Mo6 Mo 1.03217(2) -0.13154(2) -0.12729(2) 0.01169(6) Uani 1 1 d . . . . .
O6 O 1.45006(17) -0.23453(17) -0.13710(12) 0.0272(6) Uani 1 1 d . . . . .
H6A H 1.4527 -0.2423 -0.1707 0.041 Uiso 1 1 d GR . . . .
H6B H 1.4125 -0.1788 -0.1262 0.041 Uiso 1 1 d GR . . . .
C6 C 1.3864(3) -0.8906(3) 0.30389(19) 0.0385(10) Uani 1 1 d . . . . .
H6 H 1.4049 -0.9492 0.3313 0.046 Uiso 1 1 calc R . . . .
P6 P 1.21077(6) -0.64432(6) -0.04321(4) 0.01356(16) Uani 1 1 d . . . . .
Zn6 Zn 1.39432(3) -0.65764(3) -0.12803(2) 0.01715(8) Uani 1 1 d . . . . .
N6 N 1.3726(2) -0.7364(2) -0.18483(13) 0.0225(6) Uani 1 1 d . . . . .
O7 O 1.46932(16) -0.43997(16) -0.12379(12) 0.0248(5) Uani 1 1 d . . . . .
C7 C 1.3394(3) -0.8726(2) 0.24665(17) 0.0261(8) Uani 1 1 d . . . . .
O8 O 1.19246(16) -0.63204(16) 0.02393(10) 0.0205(5) Uani 1 1 d . . . . .
C8 C 1.3161(3) -0.9377(2) 0.22888(17) 0.0250(8) Uani 1 1 d . . . . .
O9 O 1.48154(16) -0.59800(16) -0.12464(11) 0.0214(5) Uani 1 1 d . . . . .
C9 C 1.2745(3) -0.9112(2) 0.17103(17) 0.0253(8) Uani 1 1 d . . . . .
H9 H 1.2592 -0.9524 0.1575 0.030 Uiso 1 1 calc R . . . .
O10 O 1.11818(16) -0.16617(16) -0.20440(10) 0.0199(5) Uani 1 1 d . . . . .
C10 C 1.2551(2) -0.8228(2) 0.13250(17) 0.0238(8) Uani 1 1 d . . . . .
H10 H 1.2259 -0.8064 0.0939 0.029 Uiso 1 1 calc R . . . .
O11 O 1.25732(17) 0.08430(16) -0.06092(11) 0.0226(5) Uani 1 1 d . . . . .
C11 C 1.3406(2) -0.7175(2) 0.21994(16) 0.0210(7) Uani 1 1 d . . . . .
O12 O 1.25430(16) -0.42393(16) -0.08504(11) 0.0221(5) Uani 1 1 d . . . . .
H12A H 1.2502 -0.4760 -0.0826 0.033 Uiso 1 1 d GR . . . .
H12B H 1.2085 -0.3878 -0.1042 0.033 Uiso 1 1 d GR . . . .
C12 C 1.3178(2) -0.7858(2) 0.20467(16) 0.0220(7) Uani 1 1 d . . . . .
O13 O 0.89737(15) -0.21499(15) -0.02563(11) 0.0187(5) Uani 1 1 d . . . . .
C13 C 1.4436(7) -0.6790(8) 0.3523(3) 0.0699(10) Uani 0.5 1 d . . . A 1
C18 C 1.3901(5) -0.6455(6) 0.4039(4) 0.0699(10) Uani 0.5 1 d G . . A 1
H18 H 1.3231 -0.6111 0.4013 0.084 Uiso 0.5 1 calc R . . A 1
C17 C 1.4368(6) -0.6636(6) 0.4592(3) 0.0699(10) Uani 0.5 1 d G . . A 1
H17 H 1.4010 -0.6413 0.4937 0.084 Uiso 0.5 1 calc R . . A 1
C16 C 1.5369(6) -0.7152(7) 0.4629(3) 0.0699(10) Uani 0.5 1 d G . . A 1
H16 H 1.5682 -0.7273 0.4999 0.084 Uiso 0.5 1 calc R . . A 1
C15 C 1.5904(5) -0.7486(7) 0.4114(4) 0.0699(10) Uani 0.5 1 d G . . A 1
H15 H 1.6574 -0.7831 0.4139 0.084 Uiso 0.5 1 calc R . . A 1
C14 C 1.5437(7) -0.7305(8) 0.3561(3) 0.0699(10) Uani 0.5 1 d G . . A 1
H14 H 1.5795 -0.7529 0.3216 0.084 Uiso 0.5 1 calc R . . A 1
O14 O 1.26879(16) -0.75471(16) -0.04063(12) 0.0246(5) Uani 1 1 d . . . . .
O15 O 1.53294(15) -0.22641(15) 0.05909(11) 0.0199(5) Uani 1 1 d . . . . .
O16 O 1.30041(18) -0.25812(17) -0.20678(12) 0.0275(6) Uani 1 1 d . . . . .
O17 O 1.19932(16) -0.12177(16) 0.17586(11) 0.0203(5) Uani 1 1 d . . . . .
O18 O 1.36602(15) -0.19104(15) 0.10070(10) 0.0177(5) Uani 1 1 d . . . . .
O19 O 1.39506(15) -0.10144(15) -0.00753(10) 0.0172(5) Uani 1 1 d . . . . .
C19 C 1.3370(3) -1.0326(3) 0.26950(18) 0.0276(8) Uani 1 1 d . . . . .
O20 O 1.15820(17) 0.09382(15) -0.18454(11) 0.0224(5) Uani 1 1 d . . . . .
C20 C 1.3128(3) -1.0453(3) 0.3335(2) 0.0440(11) Uani 1 1 d . . . . .
H20 H 1.2824 -0.9933 0.3517 0.053 Uiso 1 1 calc R . . . .
O21 O 0.92658(16) -0.09747(16) -0.16056(11) 0.0214(5) Uani 1 1 d . . . . .
C21 C 1.3332(4) -1.1339(3) 0.3699(2) 0.0514(13) Uani 1 1 d . . . . .
H21 H 1.3161 -1.1414 0.4123 0.062 Uiso 1 1 calc R . . . .
O22 O 1.25557(14) -0.28280(14) 0.12188(10) 0.0138(4) Uani 1 1 d . . . . .
C22 C 1.3786(4) -1.2109(3) 0.3437(2) 0.0521(13) Uani 1 1 d . . . . .
H22 H 1.3937 -1.2708 0.3686 0.063 Uiso 1 1 calc R . . . .
O23 O 1.07323(16) -0.22998(16) 0.18926(11) 0.0203(5) Uani 1 1 d . . . . .
C23 C 1.4018(3) -1.2000(3) 0.2809(2) 0.0438(11) Uani 1 1 d . . . . .
H23 H 1.4318 -1.2524 0.2630 0.053 Uiso 1 1 calc R . . . .
O24 O 0.98942(14) -0.20755(14) 0.07375(10) 0.0135(4) Uani 1 1 d . . . . .
C24 C 1.3807(3) -1.1112(3) 0.2440(2) 0.0336(9) Uani 1 1 d . . . . .
H24 H 1.3962 -1.1043 0.2013 0.040 Uiso 1 1 calc R . . . .
O25 O 1.22263(16) -0.08262(16) -0.21399(10) 0.0195(5) Uani 1 1 d . . . . .
C25 C 0.9764(3) -0.2992(3) -0.20466(18) 0.0307(9) Uani 1 1 d . . . . .
H25 H 0.9789 -0.2845 -0.1669 0.037 Uiso 1 1 calc R . . . .
C26 C 0.9475(3) -0.2270(3) -0.25859(19) 0.0357(10) Uani 1 1 d . . . . .
H26 H 0.9318 -0.1659 -0.2561 0.043 Uiso 1 1 calc R . . . .
O26 O 1.11631(15) -0.51074(14) 0.11380(10) 0.0148(5) Uani 1 1 d . . . . .
O27 O 1.30924(15) -0.07455(15) -0.11630(10) 0.0160(5) Uani 1 1 d . . . . .
C27 C 0.9418(3) -0.2447(3) -0.31513(18) 0.0348(9) Uani 1 1 d . . . . .
C28 C 0.9714(3) -0.3403(3) -0.31730(18) 0.0337(9) Uani 1 1 d . . . . .
O28 O 1.27687(16) -0.60196(15) -0.07759(11) 0.0195(5) Uani 1 1 d . . . . .
O29 O 1.44232(15) -0.54095(15) -0.02321(10) 0.0164(5) Uani 1 1 d . . . . .
C29 C 0.9784(4) -0.3725(3) -0.37342(19) 0.0500(13) Uani 1 1 d . . . . .
H29 H 0.9655 -0.3292 -0.4119 0.060 Uiso 1 1 calc R . . . .
O30 O 1.21252(15) -0.02056(14) 0.05120(10) 0.0147(5) Uani 1 1 d . . . . .
C30 C 1.0029(4) -0.4625(3) -0.37245(19) 0.0475(13) Uani 1 1 d . . . . .
H30 H 1.0052 -0.4797 -0.4101 0.057 Uiso 1 1 calc R . . . .
C31 C 1.0255(3) -0.5326(3) -0.31516(17) 0.0291(8) Uani 1 1 d . . . . .
O31 O 1.14287(16) -0.37382(14) 0.12228(10) 0.0156(5) Uani 1 1 d . . . . .
O32 O 1.60733(15) -0.58520(15) -0.07220(10) 0.0172(5) Uani 1 1 d . . . . .
C32 C 1.0487(3) -0.6285(3) -0.31016(18) 0.0301(9) Uani 1 1 d . . . . .
O33 O 1.15798(14) -0.25181(14) 0.01155(9) 0.0117(4) Uani 1 1 d . . . . .
C33 C 1.0768(3) -0.6897(3) -0.25242(18) 0.0319(9) Uani 1 1 d . . . . .
H33 H 1.0952 -0.7534 -0.2483 0.038 Uiso 1 1 calc R . . . .
C34 C 1.0777(3) -0.6568(3) -0.20011(18) 0.0295(9) Uani 1 1 d . . . . .
H34 H 1.0979 -0.6997 -0.1618 0.035 Uiso 1 1 calc R . . . .
O34 O 1.07459(15) -0.37027(14) 0.02291(10) 0.0149(5) Uani 1 1 d . . . . .
C35 C 0.9988(3) -0.4082(2) -0.26019(16) 0.0238(8) Uani 1 1 d . . . . .
O35 O 1.24796(14) -0.48570(14) 0.05430(10) 0.0140(4) Uani 1 1 d . . . . .
O36 O 1.17686(14) -0.15438(14) -0.09396(10) 0.0121(4) Uani 1 1 d . . . . .
C36 C 1.0260(3) -0.5058(2) -0.25969(16) 0.0233(8) Uani 1 1 d . . . . .
C37 C 0.8988(11) -0.1664(9) -0.3726(5) 0.046(3) Uani 0.5 1 d . U . B 1
C38 C 0.9346(10) -0.1004(10) -0.3943(5) 0.052(3) Uani 0.5 1 d G U . B 1
H38 H 0.9860 -0.1048 -0.3739 0.062 Uiso 0.5 1 calc R . . B 1
C39 C 0.8937(8) -0.0278(8) -0.4466(5) 0.055(3) Uani 0.5 1 d G U . B 1
H39 H 0.9177 0.0163 -0.4612 0.066 Uiso 0.5 1 calc R . . B 1
C40 C 0.8170(7) -0.0213(7) -0.4772(4) 0.061(3) Uani 0.5 1 d G U . B 1
H40 H 0.7896 0.0273 -0.5122 0.073 Uiso 0.5 1 calc R . . B 1
C41 C 0.7812(7) -0.0873(7) -0.4554(5) 0.059(3) Uani 0.5 1 d G U . B 1
H41 H 0.7298 -0.0829 -0.4759 0.070 Uiso 0.5 1 calc R . . B 1
C42 C 0.8221(10) -0.1599(7) -0.4031(6) 0.055(3) Uani 0.5 1 d G U . B 1
H42 H 0.7981 -0.2040 -0.3886 0.066 Uiso 0.5 1 calc R . . B 1
O37 O 1.08850(14) -0.10598(14) 0.07589(10) 0.0126(4) Uani 1 1 d . . . . .
O38 O 1.31432(14) -0.30613(14) -0.04807(10) 0.0142(4) Uani 1 1 d . . . . .
O39 O 1.08109(15) -0.26603(14) -0.09324(10) 0.0146(5) Uani 1 1 d . . . . .
O40 O 1.25699(14) -0.16461(14) 0.00109(10) 0.0128(4) Uani 1 1 d . . . . .
O41 O 0.99138(14) -0.09661(14) -0.04464(10) 0.0124(4) Uani 1 1 d . . . . .
O42 O 1.04039(15) -0.00335(14) -0.15825(10) 0.0145(5) Uani 1 1 d . . . . .
O43 O 1.12017(14) 0.01328(14) -0.05878(10) 0.0124(4) Uani 1 1 d . . . . .
C43 C 1.0413(3) -0.6649(3) -0.36354(19) 0.0376(10) Uani 1 1 d . . . . .
C44 C 0.9572(5) -0.6199(4) -0.4003(3) 0.0754(18) Uani 1 1 d . . . . .
H44 H 0.9062 -0.5640 -0.3932 0.091 Uiso 1 1 calc R . . . .
C45 C 0.9515(6) -0.6605(5) -0.4477(3) 0.098(2) Uani 1 1 d . . . . .
H45 H 0.8967 -0.6310 -0.4727 0.117 Uiso 1 1 calc R . . . .
C46 C 1.0263(5) -0.7435(4) -0.4573(3) 0.0687(17) Uani 1 1 d . . . . .
H46 H 1.0209 -0.7713 -0.4877 0.082 Uiso 1 1 calc R . . . .
C47 C 1.1059(6) -0.7845(5) -0.4237(3) 0.084(2) Uani 1 1 d . . . . .
H47 H 1.1572 -0.8395 -0.4317 0.100 Uiso 1 1 calc R . . . .
C48 C 1.1132(4) -0.7458(4) -0.3768(3) 0.0640(15) Uani 1 1 d . . . . .
H48 H 1.1697 -0.7764 -0.3534 0.077 Uiso 1 1 calc R . . . .
C49 C 1.3284(3) -0.4690(3) -0.23094(19) 0.0376(10) Uani 1 1 d . . . . .
H49 H 1.3370 -0.4445 -0.1997 0.045 Uiso 1 1 calc R . . . .
C50 C 1.2987(3) -0.4099(3) -0.28985(19) 0.0397(10) Uani 1 1 d . . . . .
H50 H 1.2861 -0.3471 -0.2968 0.048 Uiso 1 1 calc R . . . .
C51 C 1.2877(3) -0.4441(3) -0.33806(18) 0.0334(9) Uani 1 1 d . . . . .
C52 C 1.3026(3) -0.5392(3) -0.32408(17) 0.0294(8) Uani 1 1 d . . . . .
C53 C 1.2868(3) -0.5832(3) -0.36768(18) 0.0362(10) Uani 1 1 d . . . . .
H53 H 1.2629 -0.5476 -0.4074 0.043 Uiso 1 1 calc R . . . .
C54 C 1.3057(3) -0.6745(3) -0.35232(18) 0.0344(9) Uani 1 1 d . . . . .
H54 H 1.2960 -0.7007 -0.3822 0.041 Uiso 1 1 calc R . . . .
C55 C 1.3403(3) -0.7329(3) -0.29143(17) 0.0257(8) Uani 1 1 d . . . . .
C56 C 1.3625(3) -0.8308(3) -0.27296(17) 0.0263(8) Uani 1 1 d . . . . .
C57 C 1.3791(3) -0.8727(3) -0.21008(18) 0.0292(8) Uani 1 1 d . . . . .
H57 H 1.3879 -0.9345 -0.1956 0.035 Uiso 1 1 calc R . . . .
C58 C 1.3831(3) -0.8241(3) -0.16779(17) 0.0263(8) Uani 1 1 d . . . . .
H58 H 1.3936 -0.8546 -0.1255 0.032 Uiso 1 1 calc R . . . .
C59 C 1.3315(3) -0.5933(3) -0.26283(17) 0.0247(8) Uani 1 1 d . . . . .
C60 C 1.3488(2) -0.6906(2) -0.24598(16) 0.0232(8) Uani 1 1 d . . . . .
C61 C 1.2626(3) -0.3831(3) -0.40232(19) 0.0383(10) Uani 1 1 d . . . . .
C62 C 1.1863(4) -0.2929(3) -0.4106(2) 0.0507(12) Uani 1 1 d . . . . .
H62 H 1.1496 -0.2716 -0.3760 0.061 Uiso 1 1 calc R . . . .
C63 C 1.1647(4) -0.2349(4) -0.4700(3) 0.0657(16) Uani 1 1 d . . . . .
H63 H 1.1134 -0.1747 -0.4753 0.079 Uiso 1 1 calc R . . . .
C64 C 1.2176(5) -0.2651(5) -0.5206(3) 0.0706(18) Uani 1 1 d . . . . .
H64 H 1.2017 -0.2256 -0.5605 0.085 Uiso 1 1 calc R . . . .
C65 C 1.2941(5) -0.3530(4) -0.5140(2) 0.0637(15) Uani 1 1 d . . . . .
H65 H 1.3308 -0.3728 -0.5489 0.076 Uiso 1 1 calc R . . . .
C66 C 1.3165(4) -0.4124(3) -0.4547(2) 0.0497(12) Uani 1 1 d . . . . .
H66 H 1.3682 -0.4724 -0.4500 0.060 Uiso 1 1 calc R . . . .
C67 C 1.3701(3) -0.8853(3) -0.31942(18) 0.0298(8) Uani 1 1 d . . . . .
C68 C 1.3315(3) -0.9497(3) -0.3067(2) 0.0393(10) Uani 1 1 d . . . . .
H68 H 1.2988 -0.9575 -0.2689 0.047 Uiso 1 1 calc R . . . .
C69 C 1.3413(4) -1.0021(3) -0.3496(2) 0.0507(12) Uani 1 1 d . . . . .
H69 H 1.3151 -1.0448 -0.3404 0.061 Uiso 1 1 calc R . . . .
C70 C 1.3892(4) -0.9917(3) -0.4055(2) 0.0514(13) Uani 1 1 d . . . . .
H70 H 1.3947 -1.0265 -0.4345 0.062 Uiso 1 1 calc R . . . .
C71 C 1.4291(4) -0.9296(3) -0.4188(2) 0.0495(12) Uani 1 1 d . . . . .
H71 H 1.4620 -0.9228 -0.4567 0.059 Uiso 1 1 calc R . . . .
C72 C 1.4205(3) -0.8772(3) -0.3760(2) 0.0398(10) Uani 1 1 d . . . . .
H72 H 1.4487 -0.8362 -0.3851 0.048 Uiso 1 1 calc R . . . .
O3W O 1.4566(7) -1.4537(5) 0.3623(4) 0.076(2) Uani 0.5 1 d . . . . .
H3WA H 1.4881 -1.5291 0.3765 0.114 Uiso 0.5 1 d G . . . .
H3WB H 1.4004 -1.4429 0.3528 0.114 Uiso 0.5 1 d G . . . .
O1W O 1.3989(4) -0.3827(3) 0.23432(19) 0.0800(12) Uani 1 1 d . . . . .
H1WA H 1.4425 -0.3772 0.2084 0.120 Uiso 1 1 d G . . . .
H1WB H 1.3676 -0.3987 0.2145 0.120 Uiso 1 1 d G . . . .
C37A C 0.9105(11) -0.1660(8) -0.3708(5) 0.045(3) Uani 0.5 1 d . U . B 2
C38A C 0.9504(10) -0.1032(10) -0.3803(5) 0.046(2) Uani 0.5 1 d G U . B 2
H38A H 0.9964 -0.1127 -0.3526 0.055 Uiso 0.5 1 calc R . . B 2
C39A C 0.9216(8) -0.0261(8) -0.4312(4) 0.054(3) Uani 0.5 1 d G U . B 2
H39A H 0.9483 0.0159 -0.4375 0.065 Uiso 0.5 1 calc R . . B 2
C40A C 0.8529(7) -0.0119(6) -0.4726(4) 0.051(3) Uani 0.5 1 d G U . B 2
H40A H 0.8336 0.0397 -0.5066 0.061 Uiso 0.5 1 calc R . . B 2
C41A C 0.8129(7) -0.0746(7) -0.4631(5) 0.053(3) Uani 0.5 1 d G U . B 2
H41A H 0.7669 -0.0651 -0.4908 0.063 Uiso 0.5 1 calc R . . B 2
C42A C 0.8417(9) -0.1517(7) -0.4122(6) 0.047(2) Uani 0.5 1 d G U . B 2
H42A H 0.8150 -0.1937 -0.4059 0.056 Uiso 0.5 1 calc R . . B 2
C13A C 1.4407(8) -0.6852(8) 0.3555(3) 0.0699(10) Uani 0.5 1 d . . . A 2
C18A C 1.3729(6) -0.6679(7) 0.4042(4) 0.0699(10) Uani 0.5 1 d G . . A 2
H18A H 1.3079 -0.6474 0.3964 0.084 Uiso 0.5 1 calc R . . A 2
C17A C 1.4022(5) -0.6814(7) 0.4647(3) 0.0699(10) Uani 0.5 1 d G . . A 2
H17A H 1.3568 -0.6698 0.4973 0.084 Uiso 0.5 1 calc R . . A 2
C16A C 1.4993(6) -0.7121(7) 0.4764(3) 0.0699(10) Uani 0.5 1 d G . . A 2
H16A H 1.5189 -0.7211 0.5169 0.084 Uiso 0.5 1 calc R . . A 2
C15A C 1.5671(5) -0.7294(8) 0.4277(4) 0.0699(10) Uani 0.5 1 d G . . A 2
H15A H 1.6321 -0.7499 0.4356 0.084 Uiso 0.5 1 calc R . . A 2
C14A C 1.5378(7) -0.7159(9) 0.3672(3) 0.0699(10) Uani 0.5 1 d G . . A 2
H14A H 1.5832 -0.7275 0.3346 0.084 Uiso 0.5 1 calc R . . A 2
O5W O 1.1034(10) -0.0653(12) 0.2938(5) 0.138(6) Uani 0.5 1 d . . . . .
O6W O 1.0579(19) -0.089(2) 0.2830(9) 0.116(10) Uani 0.25 1 d . . . . .

loop_
_atom_site_aniso_label
_atom_site_aniso_U_11
_atom_site_aniso_U_22
_atom_site_aniso_U_33
_atom_site_aniso_U_23
_atom_site_aniso_U_13
_atom_site_aniso_U_12
Mo1 0.00913(12) 0.00890(13) 0.01676(14) -0.00327(10) -0.00050(10) -0.00369(10)
Zn1 0.0123(2) 0.0095(2) 0.0181(3) -0.0040(2) -0.0014(2) -0.0039(2)
P1 0.0079(3) 0.0067(4) 0.0132(4) -0.0025(3) -0.0001(3) -0.0021(3)
O1 0.0329(14) 0.0351(15) 0.0190(13) -0.0084(11) 0.0032(11) -0.0157(12)
O0AA 0.047(2) 0.0351(19) 0.075(3) 0.0021(16) 0.0113(18) -0.0236(17)
N1 0.0217(15) 0.0211(15) 0.0196(15) -0.0025(12) -0.0043(12) -0.0095(13)
C1 0.045(2) 0.025(2) 0.028(2) 0.0011(16) -0.0089(17) -0.0221(19)
P2 0.0106(4) 0.0159(4) 0.0198(4) -0.0027(3) -0.0020(3) -0.0051(3)
O2 0.0364(15) 0.0243(14) 0.0293(14) -0.0100(11) -0.0038(11) -0.0150(12)
O4W 0.091(4) 0.083(4) 0.138(5) 0.031(4) -0.031(3) -0.005(3)
Mo2 0.00843(12) 0.00865(13) 0.01603(14) -0.00393(10) -0.00080(10) -0.00279(10)
Zn2 0.0224(2) 0.01293(19) 0.0190(2) -0.00074(15) -0.00748(16) -0.00671(16)
N2 0.0236(15) 0.0182(15) 0.0204(15) 0.0000(12) -0.0070(12) -0.0093(13)
C2 0.058(3) 0.033(2) 0.036(2) -0.0010(18) -0.016(2) -0.030(2)
Mo3 0.01158(12) 0.00861(13) 0.01489(14) -0.00251(10) 0.00007(10) -0.00348(10)
Zn3 0.01385(18) 0.00989(18) 0.0224(2) -0.00299(15) 0.00474(15) -0.00400(15)
P3 0.0200(4) 0.0175(4) 0.0158(4) -0.0069(3) 0.0015(3) -0.0069(4)
O3 0.0179(12) 0.0174(12) 0.0268(14) -0.0016(10) -0.0046(10) -0.0045(10)
C3 0.043(2) 0.041(2) 0.029(2) -0.0074(18) -0.0082(18) -0.024(2)
N3 0.0302(16) 0.0217(16) 0.0196(15) -0.0061(12) -0.0002(12) -0.0133(14)
Zn4 0.0203(2) 0.0146(2) 0.0221(2) -0.00388(16) 0.00123(16) -0.00378(16)
Mo4 0.00955(12) 0.00782(12) 0.01473(14) -0.00347(10) -0.00016(10) -0.00324(10)
P4 0.0095(4) 0.0076(4) 0.0154(4) -0.0024(3) -0.0002(3) -0.0039(3)
C4 0.035(2) 0.0248(19) 0.0219(19) 0.0010(15) -0.0112(16) -0.0131(17)
N4 0.0272(16) 0.0194(15) 0.0163(15) -0.0004(12) -0.0001(12) -0.0103(13)
O4 0.0224(13) 0.0387(15) 0.0269(14) -0.0181(12) 0.0051(10) -0.0176(12)
Mo5 0.00838(12) 0.00731(12) 0.01587(14) -0.00286(10) -0.00152(10) -0.00274(10)
P5 0.0108(4) 0.0126(4) 0.0205(4) -0.0051(3) 0.0007(3) -0.0039(3)
C5 0.065(3) 0.035(2) 0.023(2) 0.0065(17) -0.021(2) -0.025(2)
O5 0.0169(12) 0.0317(14) 0.0293(14) -0.0015(11) -0.0098(10) -0.0088(11)
Zn5 0.01489(18) 0.0203(2) 0.01507(19) -0.00309(15) -0.00037(14) -0.00926(16)
N5 0.0383(18) 0.0258(17) 0.0219(16) -0.0060(13) -0.0024(13) -0.0168(15)
Mo6 0.01075(12) 0.00921(13) 0.01463(14) -0.00323(10) -0.00153(10) -0.00340(10)
O6 0.0265(13) 0.0200(13) 0.0334(15) -0.0103(11) 0.0039(11) -0.0078(11)
C6 0.059(3) 0.026(2) 0.027(2) 0.0124(17) -0.0196(19) -0.021(2)
P6 0.0102(4) 0.0133(4) 0.0165(4) -0.0039(3) -0.0016(3) -0.0039(3)
Zn6 0.01685(19) 0.01661(19) 0.0173(2) -0.00472(15) 0.00071(15) -0.00664(16)
N6 0.0238(15) 0.0225(16) 0.0174(15) -0.0024(12) -0.0013(12) -0.0080(13)
O7 0.0195(12) 0.0143(12) 0.0334(15) -0.0020(10) 0.0038(10) -0.0042(10)
C7 0.032(2) 0.0219(19) 0.0216(19) 0.0006(15) -0.0039(15) -0.0118(16)
O8 0.0207(12) 0.0259(13) 0.0174(12) -0.0068(10) -0.0010(9) -0.0115(11)
C8 0.0257(19) 0.0207(18) 0.026(2) -0.0021(15) -0.0022(15) -0.0089(16)
O9 0.0210(12) 0.0216(13) 0.0258(13) -0.0106(10) 0.0026(10) -0.0110(10)
C9 0.0230(18) 0.0217(19) 0.033(2) -0.0055(16) -0.0021(15) -0.0117(16)
O10 0.0215(12) 0.0226(13) 0.0199(12) -0.0106(10) 0.0029(9) -0.0112(10)
C10 0.0213(18) 0.0243(19) 0.0259(19) -0.0020(15) -0.0079(14) -0.0103(15)
O11 0.0261(13) 0.0172(12) 0.0281(14) -0.0059(10) -0.0001(10) -0.0122(11)
C11 0.0238(18) 0.0174(17) 0.0193(18) 0.0003(14) -0.0046(14) -0.0084(15)
O12 0.0184(12) 0.0150(12) 0.0303(14) -0.0053(10) -0.0042(10) -0.0042(10)
C12 0.0217(17) 0.0196(18) 0.0205(18) 0.0009(14) -0.0047(14) -0.0072(15)
O13 0.0133(11) 0.0184(12) 0.0248(13) -0.0055(10) -0.0012(9) -0.0069(10)
C13 0.097(3) 0.105(2) 0.0383(17) -0.0072(16) -0.0222(17) -0.069(2)
C18 0.097(3) 0.105(2) 0.0383(17) -0.0072(16) -0.0222(17) -0.069(2)
C17 0.097(3) 0.105(2) 0.0383(17) -0.0072(16) -0.0222(17) -0.069(2)
C16 0.097(3) 0.105(2) 0.0383(17) -0.0072(16) -0.0222(17) -0.069(2)
C15 0.097(3) 0.105(2) 0.0383(17) -0.0072(16) -0.0222(17) -0.069(2)
C14 0.097(3) 0.105(2) 0.0383(17) -0.0072(16) -0.0222(17) -0.069(2)
O14 0.0177(12) 0.0162(12) 0.0413(15) -0.0115(11) 0.0043(11) -0.0073(10)
O15 0.0089(10) 0.0183(12) 0.0266(13) -0.0010(10) -0.0021(9) -0.0026(9)
O16 0.0261(13) 0.0194(13) 0.0291(14) -0.0075(11) -0.0044(11) -0.0014(11)
O17 0.0213(12) 0.0213(12) 0.0227(13) -0.0112(10) 0.0009(10) -0.0102(10)
O18 0.0101(10) 0.0174(12) 0.0229(13) -0.0020(10) -0.0033(9) -0.0043(9)
O19 0.0107(10) 0.0202(12) 0.0206(12) -0.0018(10) -0.0019(9) -0.0078(9)
C19 0.029(2) 0.0214(19) 0.034(2) -0.0013(16) -0.0012(16) -0.0146(16)
O20 0.0246(13) 0.0140(12) 0.0249(13) -0.0003(10) -0.0014(10) -0.0073(10)
C20 0.060(3) 0.032(2) 0.035(2) -0.0050(19) 0.009(2) -0.020(2)
O21 0.0173(12) 0.0197(12) 0.0246(13) -0.0040(10) -0.0071(10) -0.0051(10)
C21 0.076(4) 0.039(3) 0.037(3) 0.004(2) 0.006(2) -0.032(3)
O22 0.0113(10) 0.0113(11) 0.0183(12) -0.0045(9) -0.0005(8) -0.0039(9)
C22 0.062(3) 0.030(3) 0.055(3) 0.011(2) -0.002(2) -0.023(2)
O23 0.0223(12) 0.0198(12) 0.0210(13) -0.0077(10) 0.0048(10) -0.0108(10)
C23 0.045(3) 0.021(2) 0.059(3) -0.010(2) 0.006(2) -0.011(2)
O24 0.0105(10) 0.0120(11) 0.0168(11) -0.0044(9) 0.0010(8) -0.0037(9)
C24 0.040(2) 0.028(2) 0.034(2) -0.0053(17) 0.0053(18) -0.0177(19)
O25 0.0225(12) 0.0196(12) 0.0166(12) -0.0070(10) 0.0053(9) -0.0093(10)
C25 0.045(2) 0.025(2) 0.027(2) -0.0078(16) -0.0011(17) -0.0183(19)
C26 0.056(3) 0.021(2) 0.033(2) -0.0080(17) -0.0005(19) -0.018(2)
O26 0.0130(11) 0.0102(11) 0.0208(12) -0.0023(9) -0.0004(9) -0.0054(9)
O27 0.0120(11) 0.0146(11) 0.0200(12) -0.0069(9) 0.0012(9) -0.0035(9)
C27 0.054(3) 0.019(2) 0.026(2) -0.0017(16) -0.0014(18) -0.0139(19)
C28 0.054(3) 0.0197(19) 0.022(2) -0.0033(16) -0.0015(18) -0.0123(19)
O28 0.0163(11) 0.0147(12) 0.0276(13) -0.0080(10) 0.0079(10) -0.0073(10)
O29 0.0119(11) 0.0137(11) 0.0206(12) -0.0054(9) 0.0030(9) -0.0032(9)
C29 0.099(4) 0.024(2) 0.016(2) 0.0009(17) -0.010(2) -0.018(2)
O30 0.0136(11) 0.0104(11) 0.0205(12) -0.0051(9) 0.0012(9) -0.0052(9)
C30 0.091(4) 0.024(2) 0.020(2) -0.0053(17) -0.009(2) -0.017(2)
C31 0.043(2) 0.0214(19) 0.0203(19) -0.0037(15) -0.0027(16) -0.0124(18)
O31 0.0201(11) 0.0096(11) 0.0171(12) -0.0038(9) -0.0022(9) -0.0057(9)
O32 0.0092(10) 0.0174(12) 0.0248(13) -0.0078(10) 0.0008(9) -0.0043(9)
C32 0.042(2) 0.0222(19) 0.025(2) -0.0064(16) -0.0025(17) -0.0122(18)
O33 0.0106(10) 0.0112(11) 0.0136(11) -0.0019(8) -0.0003(8) -0.0054(9)
C33 0.045(2) 0.0180(19) 0.029(2) -0.0061(16) 0.0021(18) -0.0114(18)
C34 0.041(2) 0.0191(19) 0.023(2) 0.0011(15) -0.0016(16) -0.0115(17)
O34 0.0139(11) 0.0099(11) 0.0200(12) -0.0024(9) -0.0038(9) -0.0042(9)
C35 0.035(2) 0.0202(18) 0.0174(18) -0.0030(14) 0.0021(15) -0.0139(16)
O35 0.0105(10) 0.0096(11) 0.0199(12) -0.0021(9) 0.0015(9) -0.0039(9)
O36 0.0112(10) 0.0090(10) 0.0148(11) -0.0011(8) -0.0019(8) -0.0037(9)
C36 0.033(2) 0.0192(18) 0.0167(18) -0.0032(14) -0.0005(14) -0.0109(16)
C37 0.077(5) 0.019(3) 0.028(4) -0.003(3) 0.004(4) -0.010(3)
C38 0.078(5) 0.026(3) 0.030(4) 0.002(4) -0.001(4) -0.011(4)
C39 0.085(6) 0.029(3) 0.031(4) 0.006(3) -0.006(4) -0.013(4)
C40 0.090(6) 0.034(4) 0.032(4) 0.003(3) -0.004(4) -0.011(5)
C41 0.081(6) 0.037(4) 0.030(4) -0.001(3) -0.004(4) -0.005(4)
C42 0.081(5) 0.031(4) 0.029(4) -0.004(3) -0.003(4) -0.006(4)
O37 0.0091(10) 0.0089(10) 0.0196(12) -0.0030(9) -0.0003(8) -0.0038(9)
O38 0.0112(10) 0.0102(11) 0.0190(12) -0.0053(9) 0.0033(9) -0.0026(9)
O39 0.0147(11) 0.0077(10) 0.0196(12) -0.0052(9) -0.0001(9) -0.0026(9)
O40 0.0114(10) 0.0116(11) 0.0172(11) -0.0045(9) -0.0002(8) -0.0060(9)
O41 0.0113(10) 0.0078(10) 0.0170(11) -0.0037(8) 0.0005(8) -0.0029(9)
O42 0.0119(10) 0.0103(11) 0.0178(12) -0.0010(9) -0.0026(9) -0.0024(9)
O43 0.0099(10) 0.0093(10) 0.0174(11) -0.0039(9) -0.0006(8) -0.0033(9)
C43 0.055(3) 0.025(2) 0.031(2) -0.0087(17) -0.007(2) -0.014(2)
C44 0.090(5) 0.059(4) 0.073(4) -0.020(3) -0.026(3) -0.021(3)
C45 0.125(6) 0.097(6) 0.088(5) -0.021(4) -0.045(5) -0.052(5)
C46 0.113(5) 0.055(4) 0.045(3) -0.023(3) -0.011(3) -0.035(4)
C47 0.109(6) 0.075(4) 0.082(5) -0.051(4) 0.010(4) -0.039(4)
C48 0.073(4) 0.058(3) 0.065(4) -0.031(3) -0.004(3) -0.023(3)
C49 0.059(3) 0.030(2) 0.028(2) -0.0070(18) -0.0046(19) -0.022(2)
C50 0.064(3) 0.025(2) 0.032(2) -0.0023(18) -0.004(2) -0.022(2)
C51 0.047(2) 0.027(2) 0.026(2) -0.0013(16) -0.0045(18) -0.0173(19)
C52 0.040(2) 0.026(2) 0.022(2) -0.0026(16) -0.0029(16) -0.0155(18)
C53 0.055(3) 0.033(2) 0.021(2) 0.0005(17) -0.0094(18) -0.020(2)
C54 0.055(3) 0.033(2) 0.021(2) -0.0055(17) -0.0081(18) -0.023(2)
C55 0.030(2) 0.027(2) 0.024(2) -0.0073(15) -0.0018(15) -0.0145(17)
C56 0.0274(19) 0.028(2) 0.026(2) -0.0068(16) 0.0019(15) -0.0148(17)
C57 0.032(2) 0.024(2) 0.032(2) -0.0028(16) -0.0037(16) -0.0134(17)
C58 0.030(2) 0.0243(19) 0.0211(19) 0.0017(15) -0.0058(15) -0.0111(16)
C59 0.0287(19) 0.0254(19) 0.0207(19) -0.0038(15) -0.0033(15) -0.0125(16)
C60 0.0217(18) 0.0260(19) 0.0223(19) -0.0045(15) -0.0009(14) -0.0114(16)
C61 0.057(3) 0.031(2) 0.029(2) 0.0048(18) -0.011(2) -0.025(2)
C62 0.066(3) 0.037(3) 0.041(3) 0.007(2) -0.007(2) -0.022(2)
C63 0.074(4) 0.047(3) 0.064(4) 0.021(3) -0.023(3) -0.028(3)
C64 0.099(5) 0.078(4) 0.039(3) 0.025(3) -0.023(3) -0.057(4)
C65 0.096(5) 0.079(4) 0.029(3) 0.001(3) 0.003(3) -0.057(4)
C66 0.073(3) 0.048(3) 0.034(3) -0.006(2) 0.000(2) -0.034(3)
C67 0.036(2) 0.025(2) 0.029(2) -0.0063(16) -0.0016(17) -0.0130(18)
C68 0.047(3) 0.044(3) 0.036(2) -0.011(2) 0.005(2) -0.029(2)
C69 0.063(3) 0.046(3) 0.059(3) -0.019(2) -0.002(3) -0.034(3)
C70 0.068(3) 0.044(3) 0.048(3) -0.023(2) -0.013(2) -0.020(3)
C71 0.066(3) 0.049(3) 0.029(2) -0.013(2) 0.004(2) -0.021(3)
C72 0.050(3) 0.037(2) 0.037(2) -0.0092(19) 0.003(2) -0.023(2)
O3W 0.105(7) 0.052(5) 0.058(5) -0.013(4) -0.005(5) -0.024(5)
O1W 0.103(4) 0.081(3) 0.070(3) -0.026(2) 0.017(2) -0.053(3)
C37A 0.074(5) 0.021(3) 0.024(3) -0.005(3) 0.001(3) -0.010(3)
C38A 0.077(5) 0.025(3) 0.025(4) 0.004(3) -0.004(4) -0.018(3)
C39A 0.084(6) 0.032(3) 0.034(5) 0.003(4) -0.005(4) -0.018(4)
C40A 0.079(6) 0.031(3) 0.029(4) 0.000(3) -0.010(4) -0.015(4)
C41A 0.082(5) 0.031(4) 0.027(4) 0.000(3) -0.004(4) -0.012(4)
C42A 0.075(5) 0.027(3) 0.025(4) -0.007(3) 0.001(4) -0.012(3)
C13A 0.097(3) 0.105(2) 0.0383(17) -0.0072(16) -0.0222(17) -0.069(2)
C18A 0.097(3) 0.105(2) 0.0383(17) -0.0072(16) -0.0222(17) -0.069(2)
C17A 0.097(3) 0.105(2) 0.0383(17) -0.0072(16) -0.0222(17) -0.069(2)
C16A 0.097(3) 0.105(2) 0.0383(17) -0.0072(16) -0.0222(17) -0.069(2)
C15A 0.097(3) 0.105(2) 0.0383(17) -0.0072(16) -0.0222(17) -0.069(2)
C14A 0.097(3) 0.105(2) 0.0383(17) -0.0072(16) -0.0222(17) -0.069(2)
O5W 0.106(10) 0.222(16) 0.050(7) -0.066(8) 0.020(6) -0.031(10)
O6W 0.109(19) 0.22(3) 0.030(10) -0.064(13) 0.014(11) -0.064(18)

loop_
_atom_type_symbol
_atom_type_description
_atom_type_scat_dispersion_real
_atom_type_scat_dispersion_imag
_atom_type_scat_source
C C 0.0033 0.0016 'International Tables Vol C Tables 4.2.6.8 and 6.1.1.4'
H H 0.0000 0.0000 'International Tables Vol C Tables 4.2.6.8 and 6.1.1.4'
Mo Mo -1.6832 0.6857 'International Tables Vol C Tables 4.2.6.8 and 6.1.1.4'
N N 0.0061 0.0033 'International Tables Vol C Tables 4.2.6.8 and 6.1.1.4'
O O 0.0106 0.0060 'International Tables Vol C Tables 4.2.6.8 and 6.1.1.4'
P P 0.1023 0.0942 'International Tables Vol C Tables 4.2.6.8 and 6.1.1.4'
Zn Zn 0.2839 1.4301 'International Tables Vol C Tables 4.2.6.8 and 6.1.1.4'

loop_
_geom_angle_atom_site_label_1
_geom_angle_atom_site_label_2
_geom_angle_atom_site_label_3
_geom_angle
_geom_angle_site_symmetry_1
_geom_angle_site_symmetry_3
O11 Mo1 Mo3 100.85(8) . .
O11 Mo1 O19 97.90(10) . .
O11 Mo1 O27 105.58(10) . .
O11 Mo1 O30 96.72(10) . .
O11 Mo1 O40 169.28(10) . .
O11 Mo1 O43 102.20(10) . .
O19 Mo1 Mo3 133.03(6) . .
O19 Mo1 O30 85.39(8) . .
O19 Mo1 O40 77.82(8) . .
O27 Mo1 Mo3 48.08(6) . .
O27 Mo1 O19 85.47(9) . .
O27 Mo1 O30 156.85(8) . .
O27 Mo1 O40 84.04(8) . .
O27 Mo1 O43 95.41(9) . .
O30 Mo1 Mo3 133.76(6) . .
O30 Mo1 O40 73.26(8) . .
O40 Mo1 Mo3 89.08(5) . .
O43 Mo1 Mo3 48.93(6) . .
O43 Mo1 O19 158.82(8) . .
O43 Mo1 O30 85.71(8) . .
O43 Mo1 O40 81.22(8) . .
O37 Zn1 O37 180.0 2_755 .
O37 Zn1 O43 95.88(7) 2_755 2_755
O37 Zn1 O43 95.88(7) . .
O37 Zn1 O43 84.12(7) 2_755 .
O37 Zn1 O43 84.12(7) . 2_755
O41 Zn1 O37 95.06(8) 2_755 2_755
O41 Zn1 O37 84.94(8) 2_755 .
O41 Zn1 O37 95.06(8) . .
O41 Zn1 O37 84.94(8) . 2_755
O41 Zn1 O41 180.0 . 2_755
O41 Zn1 O43 84.51(8) 2_755 .
O41 Zn1 O43 95.49(8) 2_755 2_755
O41 Zn1 O43 84.51(8) . 2_755
O41 Zn1 O43 95.49(8) . .
O43 Zn1 O43 180.0 2_755 .
O33 P1 O38 108.28(12) . .
O36 P1 O33 110.68(11) . .
O36 P1 O38 107.56(12) . .
O40 P1 O33 109.07(12) . .
O40 P1 O36 109.15(12) . .
O40 P1 O38 112.09(12) . .
C1 N1 Zn2 128.0(2) . .
C1 N1 C11 118.1(3) . .
C11 N1 Zn2 113.9(2) . .
N1 C1 C2 123.3(3) . .
O15 P2 O2 109.61(14) . .
O15 P2 O18 110.14(13) . .
O15 P2 O19 109.38(13) . .
O18 P2 O2 105.98(14) . .
O18 P2 O19 113.65(12) . .
O19 P2 O2 107.96(13) . .
O17 Mo2 Mo4 99.36(8) . .
O17 Mo2 O18 98.45(10) . .
O17 Mo2 O22 105.70(10) . .
O17 Mo2 O30 98.14(10) . .
O17 Mo2 O37 102.09(10) . .
O17 Mo2 O40 170.16(9) . .
O18 Mo2 Mo4 133.17(6) . .
O18 Mo2 O30 84.44(8) . .
O18 Mo2 O40 78.13(8) . .
O22 Mo2 Mo4 48.28(6) . .
O22 Mo2 O18 85.22(9) . .
O22 Mo2 O30 155.15(9) . .
O22 Mo2 O37 95.13(8) . .
O22 Mo2 O40 83.34(8) . .
O30 Mo2 Mo4 134.60(6) . .
O30 Mo2 O40 72.45(8) . .
O37 Mo2 Mo4 48.93(6) . .
O37 Mo2 O18 158.52(9) . .
O37 Mo2 O30 86.51(8) . .
O37 Mo2 O40 80.57(8) . .
O40 Mo2 Mo4 89.54(5) . .
N1 Zn2 N2 77.74(11) . .
N1 Zn2 O3 93.42(10) . .
N1 Zn2 P4 90.08(8) . .
N1 Zn2 O26 89.21(9) . .
N1 Zn2 O35 90.10(9) . .
N2 Zn2 O3 98.08(10) . .
N2 Zn2 P4 138.71(8) . .
N2 Zn2 O26 107.47(9) . .
N2 Zn2 O35 165.78(10) . .
O3 Zn2 P4 122.17(6) . .
O3 Zn2 O26 154.27(8) . .
O3 Zn2 O35 89.89(8) . .
O8 Zn2 N1 167.05(10) . .
O8 Zn2 N2 93.56(10) . .
O8 Zn2 O3 97.33(9) . .
O8 Zn2 P4 90.29(7) . .
O8 Zn2 O26 84.25(8) . .
O8 Zn2 O35 97.10(9) . .
O26 Zn2 P4 32.16(5) . .
O35 Zn2 P4 32.34(5) . .
O35 Zn2 O26 64.49(7) . .
C10 N2 Zn2 128.1(2) . .
C10 N2 C12 117.4(3) . .
C12 N2 Zn2 114.2(2) . .
C3 C2 C1 119.9(3) . .
O20 Mo3 Mo1 100.68(8) . .
O20 Mo3 O25 97.55(10) . .
O20 Mo3 O27 104.61(10) . .
O20 Mo3 O36 170.31(10) . .
O20 Mo3 O42 98.22(10) . .
O20 Mo3 O43 102.95(10) . .
O25 Mo3 Mo1 133.61(6) . .
O25 Mo3 O36 78.41(8) . .
O25 Mo3 O42 84.35(9) . .
O27 Mo3 Mo1 47.98(6) . .
O27 Mo3 O25 86.22(9) . .
O27 Mo3 O36 84.03(8) . .
O27 Mo3 O42 156.25(8) . .
O27 Mo3 O43 95.31(9) . .
O36 Mo3 Mo1 88.33(5) . .
O42 Mo3 Mo1 133.69(6) . .
O42 Mo3 O36 72.74(7) . .
O43 Mo3 Mo1 48.92(6) . .
O43 Mo3 O25 158.31(9) . .
O43 Mo3 O36 80.23(8) . .
O43 Mo3 O42 85.77(8) . .
O12 Zn3 O32 168.72(8) . 2_845
O29 Zn3 O12 91.97(9) . .
O29 Zn3 O32 94.63(8) . 2_845
O29 Zn3 O35 106.88(9) . .
O29 Zn3 O38 115.85(9) . .
O35 Zn3 O12 93.49(9) . .
O35 Zn3 O32 93.33(8) . 2_845
O35 Zn3 O38 137.27(8) . .
O38 Zn3 O12 85.64(9) . .
O38 Zn3 O32 83.25(8) . 2_845
O10 P3 O1 107.08(14) . .
O10 P3 O25 111.54(13) . .
O16 P3 O1 104.50(14) . .
O16 P3 O10 112.86(14) . .
O16 P3 O25 112.57(14) . .
O25 P3 O1 107.75(14) . .
C2 C3 C4 117.9(3) . .
C2 C3 C13 119.0(5) . .
C2 C3 C13A 123.6(5) . .
C4 C3 C13 123.1(5) . .
C4 C3 C13A 118.5(5) . .
C25 N3 Zn5 127.5(2) . .
C25 N3 C35 117.9(3) . .
C35 N3 Zn5 113.7(2) . .
O6 Zn4 O38 101.51(9) . .
O7 Zn4 O6 109.38(10) . .
O7 Zn4 O16 115.77(11) . .
O7 Zn4 O38 103.05(9) . .
O16 Zn4 O6 107.14(11) . .
O16 Zn4 O38 118.91(10) . .
O22 Mo4 Mo2 48.08(6) . .
O22 Mo4 O24 155.03(8) . .
O22 Mo4 O31 87.94(9) . .
O22 Mo4 O33 81.76(8) . .
O22 Mo4 O37 95.08(8) . .
O23 Mo4 Mo2 99.25(8) . .
O23 Mo4 O22 105.30(10) . .
O23 Mo4 O24 98.99(10) . .
O23 Mo4 O31 98.18(10) . .
O23 Mo4 O33 172.20(9) . .
O23 Mo4 O37 102.34(10) . .
O24 Mo4 Mo2 133.42(6) . .
O24 Mo4 O33 73.68(7) . .
O31 Mo4 Mo2 135.61(6) . .
O31 Mo4 O24 82.89(8) . .
O31 Mo4 O33 78.52(8) . .
O33 Mo4 Mo2 87.92(5) . .
O37 Mo4 Mo2 49.07(6) . .
O37 Mo4 O24 85.22(8) . .
O37 Mo4 O31 157.64(9) . .
O37 Mo4 O33 80.00(8) . .
O26 P4 Zn2 54.93(8) . .
O26 P4 O34 110.24(12) . .
O26 P4 O35 104.22(12) . .
O31 P4 Zn2 125.34(9) . .
O31 P4 O26 111.20(12) . .
O31 P4 O34 111.01(12) . .
O31 P4 O35 109.47(12) . .
O34 P4 Zn2 123.50(9) . .
O34 P4 O35 110.52(12) . .
O35 P4 Zn2 49.30(8) . .
C3 C4 C5 123.5(3) . .
C11 C4 C3 118.4(3) . .
C11 C4 C5 118.1(3) . .
C34 N4 Zn5 127.4(2) . .
C34 N4 C36 118.2(3) . .
C36 N4 Zn5 113.3(2) . .
O13 Mo5 Mo6 100.39(8) . .
O13 Mo5 O24 95.96(10) . .
O13 Mo5 O33 169.69(9) . .
O13 Mo5 O34 98.63(9) . .
O13 Mo5 O39 106.29(10) . .
O13 Mo5 O41 102.08(10) . .
O24 Mo5 Mo6 134.37(6) . .
O24 Mo5 O33 74.43(7) . .
O33 Mo5 Mo6 89.18(5) . .
O34 Mo5 Mo6 132.33(6) . .
O34 Mo5 O24 85.87(8) . .
O34 Mo5 O33 77.30(8) . .
O39 Mo5 Mo6 47.90(6) . .
O39 Mo5 O24 156.93(8) . .
O39 Mo5 O33 82.94(8) . .
O39 Mo5 O34 84.84(9) . .
O39 Mo5 O41 95.08(8) . .
O41 Mo5 Mo6 49.07(6) . .
O41 Mo5 O24 85.98(8) . .
O41 Mo5 O33 81.26(8) . .
O41 Mo5 O34 158.41(8) . .
O7 P5 O29 111.89(13) . .
O7 P5 O32 105.10(13) . .
O9 P5 O7 112.83(14) . .
O9 P5 O29 112.93(13) . .
O9 P5 O32 107.34(13) . .
O29 P5 O32 106.08(12) . .
C6 C5 C4 121.3(4) . .
P6 O5 Zn5 142.74(16) . .
N3 Zn5 N4 77.59(11) . .
O4 Zn5 N3 90.83(10) . .
O4 Zn5 N4 167.96(10) . .
O5 Zn5 N3 140.90(11) . .
O5 Zn5 N4 90.70(11) . .
O5 Zn5 O4 96.39(10) . .
O5 Zn5 O26 116.21(9) . 2_745
O26 Zn5 N3 101.90(10) 2_745 .
O26 Zn5 N4 94.18(10) 2_745 .
O26 Zn5 O4 91.40(9) 2_745 .
C49 N5 Zn6 126.6(3) . .
C49 N5 C59 117.9(3) . .
C59 N5 Zn6 115.5(2) . .
O10 Mo6 Mo5 134.08(7) . .
O10 Mo6 O36 79.43(8) . .
O10 Mo6 O42 84.12(9) . .
O21 Mo6 Mo5 100.39(8) . .
O21 Mo6 O10 96.87(10) . .
O21 Mo6 O36 169.62(10) . .
O21 Mo6 O39 105.70(10) . .
O21 Mo6 O41 102.69(10) . .
O21 Mo6 O42 97.39(10) . .
O36 Mo6 Mo5 88.99(5) . .
O39 Mo6 Mo5 48.05(6) . .
O39 Mo6 O10 86.36(9) . .
O39 Mo6 O36 83.86(8) . .
O39 Mo6 O41 95.03(8) . .
O39 Mo6 O42 155.91(8) . .
O41 Mo6 Mo5 48.87(6) . .
O41 Mo6 O10 159.19(9) . .
O41 Mo6 O36 80.08(8) . .
O41 Mo6 O42 86.37(8) . .
O42 Mo6 Mo5 134.40(6) . .
O42 Mo6 O36 72.67(7) . .
C5 C6 C7 122.6(3) . .
O5 P6 O8 111.21(14) . .
O5 P6 O14 106.36(14) . .
O5 P6 O28 114.47(14) . .
O8 P6 O14 107.51(14) . .
O8 P6 O28 110.99(13) . .
O28 P6 O14 105.81(13) . .
N6 Zn6 N5 75.91(11) . .
O9 Zn6 N5 86.42(11) . .
O9 Zn6 N6 139.57(10) . .
O9 Zn6 O15 93.85(9) . 2_845
O15 Zn6 N5 164.58(11) 2_845 .
O15 Zn6 N6 94.32(10) 2_845 .
O28 Zn6 N5 98.41(11) . .
O28 Zn6 N6 109.45(10) . .
O28 Zn6 O9 108.93(9) . .
O28 Zn6 O15 96.08(9) . 2_845
C58 N6 Zn6 127.7(2) . .
C58 N6 C60 117.1(3) . .
C60 N6 Zn6 115.2(2) . .
P5 O7 Zn4 145.51(15) . .
C8 C7 C6 124.6(3) . .
C12 C7 C6 117.3(3) . .
C12 C7 C8 118.1(3) . .
P6 O8 Zn2 137.00(14) . .
C7 C8 C19 122.7(3) . .
C9 C8 C7 117.5(3) . .
C9 C8 C19 119.7(3) . .
P5 O9 Zn6 139.95(15) . .
C8 C9 C10 120.2(3) . .
P3 O10 Mo6 133.81(14) . .
N2 C10 C9 123.5(3) . .
N1 C11 C4 122.5(3) . .
N1 C11 C12 117.5(3) . .
C4 C11 C12 120.0(3) . .
N2 C12 C7 123.2(3) . .
N2 C12 C11 116.3(3) . .
C7 C12 C11 120.5(3) . .
C18 C13 C3 124.4(7) . .
C18 C13 C14 120.0 . .
C14 C13 C3 115.5(7) . .
C17 C18 C13 120.0 . .
C16 C17 C18 120.0 . .
C17 C16 C15 120.0 . .
C14 C15 C16 120.0 . .
C15 C14 C13 120.0 . .
P2 O15 Zn6 128.74(14) . 2_845
P3 O16 Zn4 133.16(15) . .
P2 O18 Mo2 133.66(13) . .
P2 O19 Mo1 130.79(13) . .
C20 C19 C8 122.1(3) . .
C24 C19 C8 120.0(3) . .
C24 C19 C20 117.9(3) . .
C21 C20 C19 120.8(4) . .
C22 C21 C20 120.2(4) . .
Mo2 O22 Mo4 83.63(8) . .
C21 C22 C23 120.1(4) . .
C22 C23 C24 120.0(4) . .
Mo4 O24 Mo5 114.10(9) . .
C19 C24 C23 121.1(4) . .
P3 O25 Mo3 134.49(14) . .
N3 C25 C26 122.7(4) . .
C27 C26 C25 120.9(4) . .
P4 O26 Zn2 92.91(10) . .
P4 O26 Zn5 125.92(12) . 2_745
Zn5 O26 Zn2 132.84(10) 2_745 .
Mo1 O27 Mo3 83.94(8) . .
C26 C27 C28 117.5(3) . .
C26 C27 C37 122.1(7) . .
C26 C27 C37A 118.9(7) . .
C28 C27 C37 120.2(7) . .
C28 C27 C37A 123.5(7) . .
C27 C28 C29 124.9(4) . .
C35 C28 C27 117.3(3) . .
C35 C28 C29 117.8(3) . .
P6 O28 Zn6 129.40(13) . .
P5 O29 Zn3 123.06(13) . .
C30 C29 C28 122.4(4) . .
Mo2 O30 Mo1 114.81(9) . .
C29 C30 C31 121.6(4) . .
C32 C31 C30 124.8(3) . .
C36 C31 C30 118.1(3) . .
C36 C31 C32 117.1(3) . .
P4 O31 Mo4 137.60(13) . .
P5 O32 Zn3 126.98(12) . 2_845
C31 C32 C43 123.1(3) . .
C33 C32 C31 118.1(3) . .
C33 C32 C43 118.8(3) . .
P1 O33 Mo4 126.98(11) . .
P1 O33 Mo5 124.61(11) . .
Mo5 O33 Mo4 97.31(7) . .
C32 C33 C34 120.5(3) . .
N4 C34 C33 122.5(3) . .
P4 O34 Mo5 135.35(13) . .
N3 C35 C28 123.6(3) . .
N3 C35 C36 117.2(3) . .
C28 C35 C36 119.2(3) . .
Zn3 O35 Zn2 132.14(10) . .
P4 O35 Zn2 98.36(10) . .
P4 O35 Zn3 128.42(12) . .
P1 O36 Mo3 126.68(12) . .
P1 O36 Mo6 125.65(12) . .
Mo3 O36 Mo6 100.17(8) . .
N4 C36 C31 123.4(3) . .
N4 C36 C35 115.9(3) . .
C31 C36 C35 120.6(3) . .
C38 C37 C27 120.4(9) . .
C38 C37 C42 120.0 . .
C42 C37 C27 119.6(9) . .
C37 C38 C39 120.0 . .
C40 C39 C38 120.0 . .
C41 C40 C39 120.0 . .
C42 C41 C40 120.0 . .
C41 C42 C37 120.0 . .
Mo2 O37 Zn1 135.05(10) . .
Mo4 O37 Zn1 136.01(10) . .
Mo4 O37 Mo2 82.00(8) . .
P1 O38 Zn3 118.39(12) . .
P1 O38 Zn4 124.74(12) . .
Zn3 O38 Zn4 109.34(9) . .
Mo6 O39 Mo5 84.05(8) . .
Mo1 O40 Mo2 98.93(8) . .
P1 O40 Mo1 125.61(12) . .
P1 O40 Mo2 126.12(12) . .
Mo5 O41 Zn1 135.40(11) . .
Mo5 O41 Mo6 82.06(8) . .
Mo6 O41 Zn1 135.51(10) . .
Mo3 O42 Mo6 113.75(9) . .
Mo1 O43 Zn1 134.55(10) . .
Mo1 O43 Mo3 82.15(8) . .
Mo3 O43 Zn1 134.51(10) . .
C44 C43 C32 121.3(4) . .
C48 C43 C32 121.3(4) . .
C48 C43 C44 117.3(4) . .
C45 C44 C43 119.0(6) . .
C46 C45 C44 120.2(6) . .
C47 C46 C45 120.6(5) . .
C46 C47 C48 120.2(6) . .
C43 C48 C47 122.6(6) . .
N5 C49 C50 123.3(4) . .
C51 C50 C49 120.2(4) . .
C50 C51 C52 117.7(4) . .
C50 C51 C61 120.4(4) . .
C52 C51 C61 121.9(4) . .
C51 C52 C53 124.5(3) . .
C59 C52 C51 118.0(3) . .
C59 C52 C53 117.5(3) . .
C54 C53 C52 121.6(4) . .
C53 C54 C55 122.2(4) . .
C56 C55 C54 124.4(3) . .
C60 C55 C54 117.8(3) . .
C60 C55 C56 117.7(3) . .
C55 C56 C67 121.8(3) . .
C57 C56 C55 116.9(3) . .
C57 C56 C67 121.3(3) . .
C56 C57 C58 121.0(4) . .
N6 C58 C57 123.1(3) . .
N5 C59 C52 122.9(3) . .
N5 C59 C60 116.6(3) . .
C52 C59 C60 120.6(3) . .
N6 C60 C55 123.5(3) . .
N6 C60 C59 116.5(3) . .
C55 C60 C59 120.0(3) . .
C62 C61 C51 119.9(4) . .
C66 C61 C51 121.5(4) . .
C66 C61 C62 118.6(4) . .
C63 C62 C61 120.1(5) . .
C64 C63 C62 120.5(5) . .
C63 C64 C65 120.8(5) . .
C64 C65 C66 119.4(5) . .
C61 C66 C65 120.6(5) . .
C68 C67 C56 121.3(4) . .
C72 C67 C56 120.8(3) . .
C72 C67 C68 117.8(4) . .
C69 C68 C67 120.8(4) . .
C70 C69 C68 120.5(4) . .
C69 C70 C71 119.9(4) . .
C70 C71 C72 120.2(4) . .
C71 C72 C67 120.8(4) . .
C38A C37A C27 117.5(9) . .
C38A C37A C42A 120.0 . .
C42A C37A C27 122.5(9) . .
C39A C38A C37A 120.0 . .
C40A C39A C38A 120.0 . .
C39A C40A C41A 120.0 . .
C42A C41A C40A 120.0 . .
C41A C42A C37A 120.0 . .
C18A C13A C3 115.5(6) . .
C18A C13A C14A 120.0 . .
C14A C13A C3 124.5(6) . .
C13A C18A C17A 120.0 . .
C16A C17A C18A 120.0 . .
C15A C16A C17A 120.0 . .
C16A C15A C14A 120.0 . .
C15A C14A C13A 120.0 . .

loop_
_geom_bond_atom_site_label_1
_geom_bond_atom_site_label_2
_geom_bond_distance
_geom_bond_site_symmetry_2
Mo1 Mo3 2.5983(4) .
Mo1 O11 1.679(2) .
Mo1 O19 2.068(2) .
Mo1 O27 1.941(2) .
Mo1 O30 2.092(2) .
Mo1 O40 2.298(2) .
Mo1 O43 1.977(2) .
Zn1 O37 2.144(2) 2_755
Zn1 O37 2.144(2) .
Zn1 O41 2.122(2) .
Zn1 O41 2.122(2) 2_755
Zn1 O43 2.197(2) .
Zn1 O43 2.197(2) 2_755
P1 O33 1.537(2) .
P1 O36 1.535(2) .
P1 O38 1.539(2) .
P1 O40 1.527(2) .
O1 P3 1.569(3) .
N1 C1 1.315(4) .
N1 Zn2 2.124(3) .
N1 C11 1.362(4) .
C1 C2 1.395(5) .
P2 O2 1.565(2) .
P2 O15 1.507(2) .
P2 O18 1.528(2) .
P2 O19 1.535(2) .
Mo2 Mo4 2.5997(4) .
Mo2 O17 1.671(2) .
Mo2 O18 2.027(2) .
Mo2 O22 1.947(2) .
Mo2 O30 2.091(2) .
Mo2 O37 1.984(2) .
Mo2 O40 2.338(2) .
Zn2 N2 2.137(3) .
Zn2 O3 2.180(2) .
Zn2 P4 2.8637(8) .
Zn2 O8 1.978(2) .
Zn2 O26 2.347(2) .
Zn2 O35 2.194(2) .
N2 C10 1.321(4) .
N2 C12 1.361(4) .
C2 C3 1.380(6) .
Mo3 O20 1.668(2) .
Mo3 O25 2.054(2) .
Mo3 O27 1.944(2) .
Mo3 O36 2.286(2) .
Mo3 O42 2.094(2) .
Mo3 O43 1.977(2) .
Zn3 O12 2.125(2) .
Zn3 O29 1.946(2) .
Zn3 O32 2.256(2) 2_845
Zn3 O35 1.954(2) .
Zn3 O38 2.008(2) .
P3 O10 1.523(2) .
P3 O16 1.507(2) .
P3 O25 1.529(2) .
C3 C4 1.409(5) .
C3 C13 1.480(6) .
C3 C13A 1.497(6) .
N3 Zn5 2.115(3) .
N3 C25 1.323(4) .
N3 C35 1.347(4) .
Zn4 O6 2.006(2) .
Zn4 O7 1.888(2) .
Zn4 O16 1.910(2) .
Zn4 O38 2.020(2) .
Mo4 O22 1.953(2) .
Mo4 O23 1.667(2) .
Mo4 O24 2.080(2) .
Mo4 O31 2.040(2) .
Mo4 O33 2.352(2) .
Mo4 O37 1.979(2) .
P4 O26 1.526(2) .
P4 O31 1.521(2) .
P4 O34 1.539(2) .
P4 O35 1.548(2) .
C4 C5 1.426(5) .
C4 C11 1.404(5) .
N4 Zn5 2.132(3) .
N4 C34 1.315(4) .
N4 C36 1.358(4) .
O4 Zn5 2.060(2) .
Mo5 Mo6 2.5987(4) .
Mo5 O13 1.679(2) .
Mo5 O24 2.090(2) .
Mo5 O33 2.309(2) .
Mo5 O34 2.064(2) .
Mo5 O39 1.943(2) .
Mo5 O41 1.976(2) .
P5 O7 1.510(2) .
P5 O9 1.506(2) .
P5 O29 1.529(2) .
P5 O32 1.600(2) .
C5 C6 1.340(6) .
O5 Zn5 1.933(2) .
O5 P6 1.496(2) .
Zn5 O26 2.000(2) 2_745
N5 Zn6 2.161(3) .
N5 C49 1.324(5) .
N5 C59 1.355(5) .
Mo6 O10 2.049(2) .
Mo6 O21 1.671(2) .
Mo6 O36 2.289(2) .
Mo6 O39 1.938(2) .
Mo6 O41 1.982(2) .
Mo6 O42 2.095(2) .
C6 C7 1.430(5) .
P6 O8 1.513(2) .
P6 O14 1.596(2) .
P6 O28 1.517(2) .
Zn6 N6 2.160(3) .
Zn6 O9 2.020(2) .
Zn6 O15 2.043(2) 2_845
Zn6 O28 1.966(2) .
N6 C58 1.326(5) .
N6 C60 1.364(4) .
C7 C8 1.424(5) .
C7 C12 1.399(5) .
C8 C9 1.375(5) .
C8 C19 1.490(5) .
C9 C10 1.395(5) .
C11 C12 1.441(5) .
C13 C18 1.3900 .
C13 C14 1.3900 .
C18 C17 1.3900 .
C17 C16 1.3900 .
C16 C15 1.3900 .
C15 C14 1.3900 .
O15 Zn6 2.043(2) 2_845
C19 C20 1.396(6) .
C19 C24 1.378(5) .
C20 C21 1.378(6) .
C21 C22 1.366(7) .
C22 C23 1.369(6) .
C23 C24 1.382(5) .
C25 C26 1.392(5) .
C26 C27 1.367(5) .
O26 Zn5 2.000(2) 2_745
C27 C28 1.428(5) .
C27 C37 1.512(8) .
C27 C37A 1.473(8) .
C28 C29 1.432(5) .
C28 C35 1.408(5) .
C29 C30 1.337(6) .
C30 C31 1.426(5) .
C31 C32 1.419(5) .
C31 C36 1.398(5) .
O32 Zn3 2.256(2) 2_845
C32 C33 1.376(5) .
C32 C43 1.482(5) .
C33 C34 1.392(5) .
C35 C36 1.452(5) .
C37 C38 1.3900 .
C37 C42 1.3900 .
C38 C39 1.3900 .
C39 C40 1.3900 .
C40 C41 1.3900 .
C41 C42 1.3900 .
C43 C44 1.408(7) .
C43 C48 1.358(6) .
C44 C45 1.403(8) .
C45 C46 1.369(9) .
C46 C47 1.319(9) .
C47 C48 1.380(7) .
C49 C50 1.388(6) .
C50 C51 1.379(6) .
C51 C52 1.420(5) .
C51 C61 1.485(5) .
C52 C53 1.439(5) .
C52 C59 1.407(5) .
C53 C54 1.342(5) .
C54 C55 1.433(5) .
C55 C56 1.431(5) .
C55 C60 1.402(5) .
C56 C57 1.375(5) .
C56 C67 1.480(5) .
C57 C58 1.391(5) .
C59 C60 1.442(5) .
C61 C62 1.390(6) .
C61 C66 1.386(6) .
C62 C63 1.381(7) .
C63 C64 1.354(8) .
C64 C65 1.369(8) .
C65 C66 1.387(7) .
C67 C68 1.394(5) .
C67 C72 1.394(6) .
C68 C69 1.378(6) .
C69 C70 1.367(7) .
C70 C71 1.375(7) .
C71 C72 1.382(6) .
C37A C38A 1.3900 .
C37A C42A 1.3900 .
C38A C39A 1.3900 .
C39A C40A 1.3900 .
C40A C41A 1.3900 .
C41A C42A 1.3900 .
C13A C18A 1.3900 .
C13A C14A 1.3900 .
C18A C17A 1.3900 .
C17A C16A 1.3900 .
C16A C15A 1.3900 .
C15A C14A 1.3900 .
O5W O6W 1.02(3) .
